data_7702327
loop_
_publ_author_name
'Krautscheid, Harald'
'Emig, Norbert'
'Klaassen, Nicole'
'Seringer, Petra'

_publ_section_title
;
 Thiocyanato complexes of the coinage metals: synthesis and crystal
 structures of the polymeric pyridine complexes
 [Ag&#x200A;xCuy(SCN)x&#x2005;+&#x2005;y(py)z]
;
_journal_issue 18
_journal_name_full 'Journal of the Chemical Society, Dalton Transactions'
_journal_page_first 3071
_journal_paper_doi 10.1039/a803468k
_journal_year 1998
_chemical_formula_structural '[Cu(SCN)(NC5H5)]'
_chemical_formula_sum 'C6 H5 Cu N2 S'
_chemical_formula_weight 200.72
_space_group_IT_number 9
_space_group_name_Hall 'C -2yc'
_space_group_name_H-M_alt 'C 1 c 1'
_symmetry_cell_setting monoclinic
_symmetry_space_group_name_H-M 'C 1 c 1'
_atom_sites_solution_hydrogens geom
_atom_sites_solution_primary direct
_atom_sites_solution_secondary difmap
_audit_creation_method SHELXL
_cell_angle_alpha 90.00
_cell_angle_beta 107.55(2)
_cell_angle_gamma 90.00
_cell_formula_units_Z 4
_cell_length_a 17.435(9)
_cell_length_b 3.855(2)
_cell_length_c 11.159(6)
_cell_measurement_reflns_used 30
_cell_measurement_temperature 270(2)
_cell_measurement_theta_max 12.5
_cell_measurement_theta_min 5
_cell_volume 715.1(7)
_computing_cell_refinement 'STOE dif4'
_computing_data_collection 'STOE dif4'
_computing_data_reduction 'STOE redu4'
_computing_molecular_graphics SCHAKAL92
_computing_structure_refinement 'SHELXL-92 (Sheldrick, 1993)'
_computing_structure_solution 'SHELXS-86 (Sheldrick, 1990)'
_diffrn_ambient_temperature 270(2)
_diffrn_measurement_device 'STOE STADI IV'
_diffrn_measurement_method 'theta-omega scans'
_diffrn_radiation_monochromator graphite
_diffrn_radiation_source 'fine-focus sealed tube'
_diffrn_radiation_type MoKa
_diffrn_radiation_wavelength 0.71069
_diffrn_reflns_av_R_equivalents 0.0600
_diffrn_reflns_av_sigmaI/netI 0.0248
_diffrn_reflns_limit_h_max 22
_diffrn_reflns_limit_h_min -15
_diffrn_reflns_limit_k_max 5
_diffrn_reflns_limit_k_min -5
_diffrn_reflns_limit_l_max 14
_diffrn_reflns_limit_l_min -14
_diffrn_reflns_number 1559
_diffrn_reflns_theta_max 28.00
_diffrn_reflns_theta_min 2.45
_diffrn_standards_interval_time '2 h'
_diffrn_standards_number 2
_exptl_absorpt_coefficient_mu 3.257
_exptl_absorpt_correction_type 'Psi scans'
_exptl_crystal_colour colorless
_exptl_crystal_density_diffrn 1.864
_exptl_crystal_F_000 400
_exptl_crystal_size_max 0.25
_exptl_crystal_size_mid 0.15
_exptl_crystal_size_min 0.10
_refine_diff_density_max 1.038
_refine_diff_density_min -.574
_refine_diff_density_rms .117
_refine_ls_abs_structure_details 'Flack H D (1983), Acta Cryst. A39, 876-881'
_refine_ls_abs_structure_Flack -0.01(2)
_refine_ls_extinction_coef 0.001(1)
_refine_ls_extinction_expression Fc^*^=kFc[1+0.001xFc^2^l^3^/sin(2q)]^-1/4^
_refine_ls_extinction_method SHELXL
_refine_ls_goodness_of_fit_all 1.046
_refine_ls_goodness_of_fit_obs 1.072
_refine_ls_hydrogen_treatment refined
_refine_ls_matrix_type full
_refine_ls_number_parameters 112
_refine_ls_number_reflns 1551
_refine_ls_number_restraints 2
_refine_ls_restrained_S_all 1.045
_refine_ls_restrained_S_obs 1.071
_refine_ls_R_factor_all 0.0528
_refine_ls_R_factor_obs 0.0396
_refine_ls_shift/esd_max 0.005
_refine_ls_shift/esd_mean 0.001
_refine_ls_structure_factor_coef Fsqd
_refine_ls_weighting_details 'w=1/[s^2^(Fo^2^)+( 0.0796P)^2^+0.0000P] where P=(Fo^2^+2Fc^2^)/3'
_refine_ls_weighting_scheme calc
_refine_ls_wR_factor_all 0.1123
_refine_ls_wR_factor_obs 0.1040
_reflns_number_observed 1283
_reflns_number_total 1551
_reflns_observed_criterion >2sigma(I)
_cod_data_source_file k803468.txt
_cod_data_source_block e7a
_cod_depositor_comments
;
The following automatic conversions were performed:

data item '_refine_ls_weighting_scheme' value 'calc
w=1/[s^2^(Fo^2^)+( 0.0796P)^2^+0.0000P] where P=(Fo^2^+2Fc^2^)/3' was
changed to 'calc'. A new data item '_refine_ls_weighting_details' was
created with the value set to 'w=1/[s^2^(Fo^2^)+(
0.0796P)^2^+0.0000P] where P=(Fo^2^+2Fc^2^)/3'.

Automatic conversion script
Id: cif_fix_values 6909 2019-04-08 15:41:33Z antanas 
;
_cod_original_cell_volume 715.1(6)
_cod_original_sg_symbol_H-M Cc
_cod_database_code 7702327

loop_
_symmetry_equiv_pos_as_xyz
'x, y, z'
'x, -y, z+1/2'
'x+1/2, y+1/2, z'
'x+1/2, -y+1/2, z+1/2'

loop_
_atom_site_aniso_label
_atom_site_aniso_U_11
_atom_site_aniso_U_22
_atom_site_aniso_U_33
_atom_site_aniso_U_23
_atom_site_aniso_U_13
_atom_site_aniso_U_12
Cu1 0.0365(4) 0.0487(4) 0.0212(3) 0.0001(5) 0.0135(2) -0.0008(5)
S1 0.0346(7) 0.0277(6) 0.0225(5) -0.0017(6) 0.0148(5) -0.0013(6)
C1 0.029(3) 0.029(2) 0.023(2) 0.003(2) 0.010(2) 0.004(2)
N1 0.051(3) 0.042(3) 0.023(2) 0.003(2) 0.016(2) 0.004(2)
N2 0.026(2) 0.036(2) 0.030(2) -0.0005(14) 0.009(2) -0.001(2)
C2 0.041(3) 0.043(3) 0.033(3) 0.007(2) 0.011(2) 0.005(2)
C3 0.042(4) 0.054(3) 0.034(3) 0.003(3) 0.002(2) 0.010(3)
C4 0.031(4) 0.047(4) 0.054(5) -0.005(2) 0.016(3) 0.004(2)
C5 0.050(5) 0.051(3) 0.045(3) 0.011(3) 0.023(3) -0.001(3)
C6 0.039(3) 0.048(3) 0.030(2) 0.006(2) 0.016(2) 0.006(2)

loop_
_atom_site_label
_atom_site_type_symbol
_atom_site_fract_x
_atom_site_fract_y
_atom_site_fract_z
_atom_site_U_iso_or_equiv
_atom_site_thermal_displace_type
_atom_site_occupancy
_atom_site_calc_flag
Cu1 Cu 0.4064 0.27206(15) 0.5438 0.0344(3) Uani 1 d
S1 S 0.34513(8) 0.7692(3) 0.43219(10) 0.0269(3) Uani 1 d
C1 C 0.3705(3) 0.7595(11) 0.3003(5) 0.0266(10) Uani 1 d
N1 N 0.3861(4) 0.7489(11) 0.2068(5) 0.0375(12) Uani 1 d
N2 N 0.5276(3) 0.2604(9) 0.5651(4) 0.0304(9) Uani 1 d
C2 C 0.5783(4) 0.1425(16) 0.6724(6) 0.0388(11) Uani 1 d
C3 C 0.6605(4) 0.1330(18) 0.6957(6) 0.0454(13) Uani 1 d
C4 C 0.6933(4) 0.2506(14) 0.6058(6) 0.044(2) Uani 1 d
C5 C 0.6415(5) 0.3669(19) 0.4945(7) 0.047(2) Uani 1 d
C6 C 0.5601(4) 0.3717(17) 0.4763(5) 0.0378(12) Uani 1 d
H1 H 0.5477(40) 0.0543(193) 0.7265(60) 0.054(18) Uiso 1 d
H2 H 0.6931(45) 0.0608(178) 0.7697(67) 0.052(17) Uiso 1 d
H3 H 0.7502(44) 0.2666(117) 0.6148(66) 0.031(17) Uiso 1 d
H4 H 0.6544(33) 0.4371(155) 0.4517(56) 0.028(17) Uiso 1 d
H5 H 0.5178(27) 0.4693(119) 0.3956(44) 0.017(11) Uiso 1 d

loop_
_atom_type_symbol
_atom_type_description
_atom_type_scat_dispersion_real
_atom_type_scat_dispersion_imag
_atom_type_scat_source
C C .0033 .0016 'International Tables Vol C Tables 4.2.6.8 and 6.1.1.4'
H H .0000 .0000 'International Tables Vol C Tables 4.2.6.8 and 6.1.1.4'
Cu Cu .3201 1.2651 'International Tables Vol C Tables 4.2.6.8 and 6.1.1.4'
N N .0061 .0033 'International Tables Vol C Tables 4.2.6.8 and 6.1.1.4'
S S .1246 .1234 'International Tables Vol C Tables 4.2.6.8 and 6.1.1.4'

loop_
_geom_angle_atom_site_label_1
_geom_angle_atom_site_label_2
_geom_angle_atom_site_label_3
_geom_angle
_geom_angle_site_symmetry_1
_geom_angle_site_symmetry_3
N1 Cu1 N2 111.1(2) 2_565 .
N1 Cu1 S1 110.14(15) 2_565 .
N2 Cu1 S1 111.42(12) . .
N1 Cu1 S1 105.94(14) 2_565 1_545
N2 Cu1 S1 109.08(12) . 1_545
S1 Cu1 S1 109.00(6) . 1_545
C1 S1 Cu1 104.5(2) . .
C1 S1 Cu1 106.6(2) . 1_565
Cu1 S1 Cu1 109.00(6) . 1_565
N1 C1 S1 178.1(5) . .
C1 N1 Cu1 177.0(5) . 2_564
C2 N2 C6 117.0(5) . .
C2 N2 Cu1 119.4(4) . .
C6 N2 Cu1 123.6(4) . .
N2 C2 C3 123.2(5) . .
C4 C3 C2 119.5(6) . .
C5 C4 C3 117.7(6) . .
C4 C5 C6 120.5(6) . .
N2 C6 C5 122.1(5) . .

loop_
_geom_bond_atom_site_label_1
_geom_bond_atom_site_label_2
_geom_bond_distance
_geom_bond_site_symmetry_2
Cu1 N1 1.957(5) 2_565
Cu1 N2 2.054(5) .
Cu1 S1 2.358(2) .
Cu1 S1 2.377(2) 1_545
S1 C1 1.660(6) .
S1 Cu1 2.377(2) 1_565
C1 N1 1.156(8) .
N1 Cu1 1.957(5) 2_564
N2 C2 1.336(7) .
N2 C6 1.351(8) .
C2 C3 1.378(8) .
C3 C4 1.372(10) .
C4 C5 1.371(10) .
C5 C6 1.372(9) .
